data_7062247
loop_
_publ_author_name
'Mironova, Olga A.'
'Ryadun, Aleksey A.'
'Sukhikh, Taisiya S.'
'Pushkarevsky, Nikolay A.'
'Konchenko, Sergey N.'

_publ_section_title
;
 Synthesis and photophysical properties of rare earth (La, Nd, Gd, Y, Ho)
 complexes with silanediamido ligands bearing a chelating
 phenylbenzothiazole chromophore
;
_journal_issue 7
_journal_name_full 'New Journal of Chemistry'
_journal_page_first 3406
_journal_page_last 3416
_journal_paper_doi 10.1039/D2NJ05540F
_journal_volume 47
_journal_year 2023
_chemical_formula_moiety 'C56 H44 La N8 S4 Si2, C16 H32 Li O4, 1(C7 H8)'
_chemical_formula_sum 'C79 H84 La Li N8 O4 S4 Si2'
_chemical_formula_weight 1539.81
_chemical_properties_physical Air-sensitive,Moisture-sensitive
_space_group_crystal_system monoclinic
_space_group_IT_number 14
_space_group_name_Hall '-P 2ybc'
_space_group_name_H-M_alt 'P 1 21/c 1'
_atom_sites_solution_hydrogens geom
_atom_sites_solution_primary dual
_audit_creation_date 2022-10-31
_audit_creation_method
;
Olex2 1.2
(compiled 2018.05.29 svn.r3508 for OlexSys, GUI svn.r5506)
;
_audit_update_record
;
2022-11-05 deposited with the CCDC.	2022-12-29 downloaded from the CCDC.
;
_cell_angle_alpha 90
_cell_angle_beta 96.833(2)
_cell_angle_gamma 90
_cell_formula_units_Z 4
_cell_length_a 16.5473(11)
_cell_length_b 21.5497(13)
_cell_length_c 20.7855(15)
_cell_measurement_reflns_used 7517
_cell_measurement_temperature 150(2)
_cell_measurement_theta_max 24.80
_cell_measurement_theta_min 2.19
_cell_volume 7359.2(8)
_computing_cell_refinement 'Bruker SAINT'
_computing_data_collection 'Bruker APEX3'
_computing_data_reduction 'Bruker SAINT'
_computing_molecular_graphics 'Olex2 (Dolomanov et al., 2009)'
_computing_publication_material 'Olex2 (Dolomanov et al., 2009)'
_computing_structure_refinement 'ShelXL (Sheldrick, 2015)'
_computing_structure_solution 'ShelXT (Sheldrick, 2015)'
_diffrn_ambient_temperature 150(2)
_diffrn_detector PIXEL
_diffrn_detector_area_resol_mean 7.41
_diffrn_detector_type 'Bruker PHOTON III area detector'
_diffrn_measured_fraction_theta_full 0.998
_diffrn_measured_fraction_theta_max 0.998
_diffrn_measurement_device 'three-circle diffractometer'
_diffrn_measurement_device_type 'Bruker D8 Venture diffractometer'
_diffrn_measurement_method '\w and \f scans'
_diffrn_radiation_monochromator 'Incoatec HELIOS multilayer mirrors'
_diffrn_radiation_type MoK\a
_diffrn_radiation_wavelength 0.71073
_diffrn_reflns_av_R_equivalents 0.0753
_diffrn_reflns_av_unetI/netI 0.0811
_diffrn_reflns_Laue_measured_fraction_full 0.998
_diffrn_reflns_Laue_measured_fraction_max 0.998
_diffrn_reflns_limit_h_max 18
_diffrn_reflns_limit_h_min -19
_diffrn_reflns_limit_k_max 24
_diffrn_reflns_limit_k_min -25
_diffrn_reflns_limit_l_max 20
_diffrn_reflns_limit_l_min -24
_diffrn_reflns_number 41488
_diffrn_reflns_point_group_measured_fraction_full 0.998
_diffrn_reflns_point_group_measured_fraction_max 0.998
_diffrn_reflns_theta_full 24.407
_diffrn_reflns_theta_max 24.407
_diffrn_reflns_theta_min 2.260
_diffrn_source 'Incoatec IuS3.0 microfocus X-ray tube'
_exptl_absorpt_coefficient_mu 0.783
_exptl_absorpt_correction_T_max 0.7452
_exptl_absorpt_correction_T_min 0.6638
_exptl_absorpt_correction_type multi-scan
_exptl_absorpt_process_details
;
SADABS-2016/2 (Bruker,2016/2) was used for absorption correction.
wR2(int) was 0.1296 before and 0.0707 after correction.
The Ratio of minimum to maximum transmission is 0.8908.
The \l/2 correction factor is Not present.
;
_exptl_crystal_colour orange
_exptl_crystal_colour_primary orange
_exptl_crystal_density_diffrn 1.390
_exptl_crystal_description plate
_exptl_crystal_F_000 3192
_exptl_crystal_preparation Luminescent
_exptl_crystal_size_max 0.23
_exptl_crystal_size_mid 0.12
_exptl_crystal_size_min 0.04
_refine_diff_density_max 0.581
_refine_diff_density_min -0.536
_refine_diff_density_rms 0.088
_refine_ls_extinction_method none
_refine_ls_goodness_of_fit_ref 1.019
_refine_ls_hydrogen_treatment constr
_refine_ls_matrix_type full
_refine_ls_number_parameters 879
_refine_ls_number_reflns 12080
_refine_ls_number_restraints 23
_refine_ls_restrained_S_all 1.022
_refine_ls_R_factor_all 0.0737
_refine_ls_R_factor_gt 0.0443
_refine_ls_shift/su_max 0.002
_refine_ls_shift/su_mean 0.000
_refine_ls_structure_factor_coef Fsqd
_refine_ls_weighting_details 'w=1/[\s^2^(Fo^2^)+(0.0318P)^2^+2.2405P] where P=(Fo^2^+2Fc^2^)/3'
_refine_ls_weighting_scheme calc
_refine_ls_wR_factor_gt 0.0837
_refine_ls_wR_factor_ref 0.0952
_reflns_Friedel_coverage 0.000
_reflns_number_gt 8613
_reflns_number_total 12080
_reflns_threshold_expression 'I > 2\s(I)'
_cod_data_source_file d2nj05540f2.cif
_cod_data_source_block moa318
_cod_depositor_comments 'Adding full bibliography for 7062243--7062251.cif.'
_cod_database_code 7062247
_shelx_shelxl_version_number 2017/1
_shelx_space_group_comment
;
The symmetry employed for this shelxl refinement is uniquely defined
by the following loop, which should always be used as a source of
symmetry information in preference to the above space-group names.
They are only intended as comments.
;
_shelx_estimated_absorpt_t_max 0.969
_shelx_estimated_absorpt_t_min 0.841
_olex2_refinement_description
;
1. Fixed Uiso
 At 1.2 times of:
  All C(H) groups, All C(H,H) groups
 At 1.5 times of:
  All C(H,H,H) groups
2. Restrained distances
 C7S-C1S = C7T-C1T
 1.5 with sigma of 0.02
 C2S-C1S = C3S-C2S = C4S-C3S = C5S-C4S = C6S-C5S = C6S-C1S = C6T-C1T = C2T-C1T
 = C3T-C2T = C4T-C3T = C5T-C4T = C6T-C5T
 1.39 with sigma of 0.02
 C2S-C7S \\sim C6S-C2T \\sim C7T-C6T
 with sigma of 0.02
3. Restrained planarity
 C1S, C2S, C3S, C4S, C5S, C6S, C7S
 with sigma of 0.1
 C1T, C2T, C3T, C4T, C5T, C6T, C7T
 with sigma of 0.1
4. Uiso/Uaniso restraints and constraints
Uiso(C1S) = Uiso(C2S) = Uiso(C3S) = Uiso(C4S) = Uiso(C5S) = Uiso(C6S) =
Uiso(C7S) = Uiso(C1T) = Uiso(C2T) = Uiso(C6T) = Uiso(C7T) = Uiso(C3T) =
Uiso(C5T) = Uiso(C4T)
5. Others
 Sof(C1T)=Sof(C2T)=Sof(H2T)=Sof(C3T)=Sof(H3T)=Sof(C4T)=Sof(H4T)=Sof(C5T)=
 Sof(H5T)=Sof(C6T)=Sof(H6T)=Sof(C7T)=Sof(H7TA)=Sof(H7TB)=Sof(H7TC)=1-FVAR(1)
 Sof(C1S)=Sof(C2S)=Sof(H2S)=Sof(C3S)=Sof(H3S)=Sof(C4S)=Sof(H4S)=Sof(C5S)=
 Sof(H5S)=Sof(C6S)=Sof(H6S)=Sof(C7S)=Sof(H7SA)=Sof(H7SB)=Sof(H7SC)=FVAR(1)
6.a Secondary CH2 refined with riding coordinates:
 C35(H35A,H35B), C47(H47A,H47B), C50(H50A,H50B), C53(H53A,H53B), C54(H54A,
 H54B), C60(H60A,H60B), C63(H63A,H63B), C64(H64A,H64B), C65(H65A,H65B),
 C66(H66A,H66B), C67(H67A,H67B), C68(H68A,H68B), C69(H69A,H69B), C70(H70A,H70B),
  C71(H71A,H71B), C72(H72A,H72B)
6.b Aromatic/amide H refined with riding coordinates:
 C5(H5), C7(H7), C9(H9), C10(H10), C12(H12), C14(H14), C15(H15), C19(H19),
 C20(H20), C23(H23), C26(H26), C27(H27), C30(H30), C31(H31), C32(H32), C33(H33),
  C34(H34), C36(H36), C39(H39), C40(H40), C41(H41), C44(H44), C45(H45),
 C46(H46), C49(H49), C51(H51), C56(H56), C57(H57), C58(H58), C59(H59), C61(H61),
  C62(H62), C2S(H2S), C3S(H3S), C4S(H4S), C5S(H5S), C6S(H6S), C2T(H2T),
 C3T(H3T), C4T(H4T), C5T(H5T), C6T(H6T)
6.c Idealised Me refined as rotating group:
 C13(H13A,H13B,H13C), C37(H37A,H37B,H37C), C42(H42A,H42B,H42C), C52(H52A,H52B,
 H52C), C7S(H7SA,H7SB,H7SC), C7T(H7TA,H7TB,H7TC)
;
_olex2_submission_special_instructions 'No special instructions were received'

loop_
_space_group_symop_operation_xyz
'x, y, z'
'-x, y+1/2, -z+1/2'
'-x, -y, -z'
'x, -y-1/2, z-1/2'

loop_
_atom_site_label
_atom_site_type_symbol
_atom_site_fract_x
_atom_site_fract_y
_atom_site_fract_z
_atom_site_U_iso_or_equiv
_atom_site_adp_type
_atom_site_occupancy
_atom_site_site_symmetry_order
_atom_site_calc_flag
_atom_site_refinement_flags_posn
_atom_site_refinement_flags_adp
_atom_site_refinement_flags_occupancy
_atom_site_disorder_assembly
_atom_site_disorder_group
La1 La 0.21639(2) 0.41480(2) 0.27453(2) 0.01827(8) Uani 1 1 d . . . . .
S1 S -0.02828(7) 0.42624(5) 0.08384(6) 0.0323(3) Uani 1 1 d . . . . .
S2 S 0.37013(7) 0.34334(5) 0.49315(6) 0.0351(3) Uani 1 1 d . . . . .
S3 S 0.12326(7) 0.25021(5) 0.43153(6) 0.0363(3) Uani 1 1 d . . . . .
S4 S 0.37080(8) 0.59396(6) 0.17690(7) 0.0426(3) Uani 1 1 d . . . . .
Si1 Si 0.14161(7) 0.54193(5) 0.33363(6) 0.0206(3) Uani 1 1 d . . . . .
Si2 Si 0.29661(8) 0.31238(6) 0.18104(7) 0.0315(3) Uani 1 1 d . . . . .
N1 N 0.08070(19) 0.40520(14) 0.18226(16) 0.0210(8) Uani 1 1 d . . . . .
N2 N 0.13862(19) 0.51441(14) 0.25593(16) 0.0195(8) Uani 1 1 d . . . . .
N3 N 0.32180(19) 0.39354(14) 0.38205(17) 0.0200(8) Uani 1 1 d . . . . .
N4 N 0.18522(19) 0.47804(14) 0.37324(16) 0.0201(8) Uani 1 1 d . . . . .
N5 N 0.14358(19) 0.32930(14) 0.34066(16) 0.0215(8) Uani 1 1 d . . . . .
N6 N 0.2708(2) 0.30355(15) 0.25792(17) 0.0254(9) Uani 1 1 d . . . . .
N7 N 0.3276(2) 0.50262(15) 0.24634(17) 0.0242(8) Uani 1 1 d . . . . .
N8 N 0.2780(2) 0.39024(15) 0.17436(17) 0.0244(8) Uani 1 1 d . . . . .
C1 C 0.1785(2) 0.45882(17) 0.4338(2) 0.0206(10) Uani 1 1 d . . . . .
C2 C 0.2268(2) 0.40882(17) 0.46516(19) 0.0208(9) Uani 1 1 d . . . . .
C3 C 0.2989(2) 0.38569(17) 0.4400(2) 0.0213(10) Uani 1 1 d . . . . .
C4 C 0.0695(2) 0.51641(18) 0.1457(2) 0.0220(10) Uani 1 1 d . . . . .
C5 C 0.0171(2) 0.39172(19) 0.3406(2) 0.0257(11) Uani 1 1 d . . . . .
H5 H 0.028695 0.416540 0.305095 0.031 Uiso 1 1 calc R . . . .
C6 C 0.0501(2) 0.45044(18) 0.14427(19) 0.0209(10) Uani 1 1 d . . . . .
C7 C -0.0514(3) 0.4022(2) 0.3706(2) 0.0331(12) Uani 1 1 d . . . . .
H7 H -0.087612 0.434567 0.355181 0.040 Uiso 1 1 calc R . . . .
C8 C 0.0691(2) 0.34368(19) 0.3638(2) 0.0235(10) Uani 1 1 d . . . . .
C9 C -0.0689(3) 0.3667(2) 0.4229(2) 0.0408(13) Uani 1 1 d . . . . .
H9 H -0.115705 0.375807 0.443538 0.049 Uiso 1 1 calc R . . . .
C10 C 0.2074(3) 0.38416(19) 0.5237(2) 0.0304(11) Uani 1 1 d . . . . .
H10 H 0.238171 0.349972 0.542092 0.036 Uiso 1 1 calc R . . . .
C11 C 0.3983(2) 0.36754(18) 0.3775(2) 0.0259(11) Uani 1 1 d . . . . .
C12 C 0.0408(3) 0.55211(19) 0.0908(2) 0.0294(11) Uani 1 1 d . . . . .
H12 H 0.016655 0.531302 0.053014 0.035 Uiso 1 1 calc R . . . .
C13 C 0.0344(2) 0.56565(18) 0.3448(2) 0.0264(11) Uani 1 1 d . . . . .
H13A H 0.012052 0.591715 0.308335 0.040 Uiso 1 1 calc GR . . . .
H13B H 0.034868 0.589048 0.385296 0.040 Uiso 1 1 calc GR . . . .
H13C H 0.000549 0.528516 0.346640 0.040 Uiso 1 1 calc GR . . . .
C14 C 0.1210(3) 0.4844(2) 0.4726(2) 0.0282(11) Uani 1 1 d . . . . .
H14 H 0.093026 0.521138 0.457670 0.034 Uiso 1 1 calc R . . . .
C15 C -0.0192(3) 0.3186(2) 0.4450(2) 0.0434(13) Uani 1 1 d . . . . .
H15 H -0.031750 0.293888 0.480291 0.052 Uiso 1 1 calc R . . . .
C16 C 0.2930(2) 0.25923(18) 0.3024(2) 0.0259(11) Uani 1 1 d . . . . .
C17 C 0.0498(3) 0.3065(2) 0.4151(2) 0.0295(11) Uani 1 1 d . . . . .
C18 C 0.2795(3) 0.4938(2) 0.1284(2) 0.0286(11) Uani 1 1 d . . . . .
C19 C 0.1037(3) 0.4596(2) 0.5291(2) 0.0345(12) Uani 1 1 d . . . . .
H19 H 0.062615 0.477863 0.551179 0.041 Uiso 1 1 calc R . . . .
C20 C 0.1457(3) 0.4071(2) 0.5558(2) 0.0371(12) Uani 1 1 d . . . . .
H20 H 0.132049 0.388312 0.594385 0.044 Uiso 1 1 calc R . . . .
C21 C 0.1085(2) 0.54639(18) 0.2023(2) 0.0209(10) Uani 1 1 d . . . . .
C22 C 0.2541(3) 0.24981(18) 0.3604(2) 0.0268(11) Uani 1 1 d . . . . .
C23 C 0.0610(3) 0.29125(18) 0.1944(2) 0.0280(11) Uani 1 1 d . . . . .
H23 H 0.101285 0.288551 0.230863 0.034 Uiso 1 1 calc R . . . .
C24 C 0.0430(2) 0.34808(18) 0.1639(2) 0.0212(10) Uani 1 1 d . . . . .
C25 C -0.0171(3) 0.35033(19) 0.1113(2) 0.0245(10) Uani 1 1 d . . . . .
C26 C 0.3540(3) 0.1710(2) 0.4006(3) 0.0459(14) Uani 1 1 d . . . . .
H26 H 0.375573 0.143368 0.433873 0.055 Uiso 1 1 calc R . . . .
C27 C 0.0196(3) 0.2392(2) 0.1707(2) 0.0338(12) Uani 1 1 d . . . . .
H27 H 0.031540 0.200255 0.191080 0.041 Uiso 1 1 calc R . . . .
C28 C 0.2653(3) 0.4282(2) 0.1224(2) 0.0330(12) Uani 1 1 d . . . . .
C29 C 0.1785(2) 0.28043(18) 0.3708(2) 0.0239(10) Uani 1 1 d . . . . .
C30 C -0.0400(3) 0.2427(2) 0.1170(2) 0.0342(12) Uani 1 1 d . . . . .
H30 H -0.067396 0.206076 0.101155 0.041 Uiso 1 1 calc R . . . .
C31 C 0.4363(3) 0.5814(2) 0.3901(2) 0.0350(12) Uani 1 1 d . . . . .
H31 H 0.448302 0.576756 0.435701 0.042 Uiso 1 1 calc R . . . .
C32 C 0.2870(3) 0.20673(19) 0.4074(2) 0.0354(12) Uani 1 1 d . . . . .
H32 H 0.261530 0.202245 0.445703 0.042 Uiso 1 1 calc R . . . .
C33 C 0.4392(3) 0.37055(19) 0.3232(2) 0.0312(11) Uani 1 1 d . . . . .
H33 H 0.416478 0.392106 0.285483 0.037 Uiso 1 1 calc R . . . .
C34 C 0.3909(2) 0.53665(19) 0.3548(2) 0.0269(11) Uani 1 1 d . . . . .
H34 H 0.371208 0.501671 0.376039 0.032 Uiso 1 1 calc R . . . .
C36 C -0.0593(3) 0.2986(2) 0.0870(2) 0.0332(12) Uani 1 1 d . . . . .
H36 H -0.100083 0.301426 0.050859 0.040 Uiso 1 1 calc R . . . .
C37 C 0.2059(3) 0.61203(18) 0.3575(2) 0.0309(11) Uani 1 1 d . . . . .
H37A H 0.220535 0.612339 0.404559 0.046 Uiso 1 1 calc GR . . . .
H37B H 0.175216 0.649710 0.344200 0.046 Uiso 1 1 calc GR . . . .
H37C H 0.255558 0.610569 0.336056 0.046 Uiso 1 1 calc GR . . . .
C38 C 0.4336(3) 0.3368(2) 0.4333(2) 0.0339(12) Uani 1 1 d . . . . .
C39 C 0.0819(3) 0.6456(2) 0.1448(2) 0.0328(12) Uani 1 1 d . . . . .
H39 H 0.085395 0.689635 0.145195 0.039 Uiso 1 1 calc R . . . .
C40 C 0.3598(3) 0.2182(2) 0.2970(3) 0.0406(13) Uani 1 1 d . . . . .
H40 H 0.385471 0.220145 0.258496 0.049 Uiso 1 1 calc R . . . .
C41 C 0.2353(3) 0.4071(3) 0.0596(2) 0.0536(15) Uani 1 1 d . . . . .
H41 H 0.228623 0.363725 0.052779 0.064 Uiso 1 1 calc R . . . .
C42 C 0.4039(3) 0.2986(2) 0.1629(3) 0.0465(14) Uani 1 1 d . . . . .
H42A H 0.412131 0.319128 0.122116 0.070 Uiso 1 1 calc GR . . . .
H42B H 0.413296 0.253935 0.159086 0.070 Uiso 1 1 calc GR . . . .
H42C H 0.442217 0.315614 0.198103 0.070 Uiso 1 1 calc GR . . . .
C43 C 0.3741(2) 0.54306(18) 0.2883(2) 0.0255(11) Uani 1 1 d . . . . .
C44 C 0.3892(3) 0.1764(2) 0.3436(3) 0.0486(15) Uani 1 1 d . . . . .
H44 H 0.434164 0.150855 0.336755 0.058 Uiso 1 1 calc R . . . .
C45 C 0.5142(3) 0.3414(2) 0.3252(3) 0.0425(13) Uani 1 1 d . . . . .
H45 H 0.543474 0.343280 0.288565 0.051 Uiso 1 1 calc R . . . .
C46 C 0.0463(3) 0.6153(2) 0.0897(2) 0.0356(12) Uani 1 1 d . . . . .
H46 H 0.026139 0.638000 0.051986 0.043 Uiso 1 1 calc R . . . .
C48 C 0.3199(3) 0.5226(2) 0.1864(2) 0.0285(11) Uani 1 1 d . . . . .
C49 C 0.1119(3) 0.61270(19) 0.1984(2) 0.0291(11) Uani 1 1 d . . . . .
H49 H 0.136301 0.634912 0.235189 0.035 Uiso 1 1 calc R . . . .
C51 C 0.4648(3) 0.6330(2) 0.3602(3) 0.0412(13) Uani 1 1 d . . . . .
H51 H 0.496206 0.663119 0.385511 0.049 Uiso 1 1 calc R . . . .
C52 C 0.2362(3) 0.2576(2) 0.1241(2) 0.0541(16) Uani 1 1 d . . . . .
H52A H 0.238711 0.215812 0.142804 0.081 Uiso 1 1 calc GR . . . .
H52B H 0.258896 0.256926 0.082616 0.081 Uiso 1 1 calc GR . . . .
H52C H 0.179412 0.271409 0.116981 0.081 Uiso 1 1 calc GR . . . .
C55 C 0.4025(3) 0.5962(2) 0.2587(2) 0.0340(12) Uani 1 1 d . . . . .
C56 C 0.2153(4) 0.4462(3) 0.0081(3) 0.0637(18) Uani 1 1 d . . . . .
H56 H 0.194165 0.429689 -0.032854 0.076 Uiso 1 1 calc R . . . .
C57 C 0.5470(3) 0.3094(2) 0.3804(3) 0.0469(14) Uani 1 1 d . . . . .
H57 H 0.597490 0.288491 0.379986 0.056 Uiso 1 1 calc R . . . .
C58 C 0.5085(3) 0.3072(2) 0.4354(3) 0.0448(14) Uani 1 1 d . . . . .
H58 H 0.532153 0.286270 0.473267 0.054 Uiso 1 1 calc R . . . .
C59 C 0.2570(3) 0.5322(3) 0.0740(3) 0.0446(14) Uani 1 1 d . . . . .
H59 H 0.264076 0.575808 0.078810 0.054 Uiso 1 1 calc R . . . .
C61 C 0.4482(3) 0.6412(2) 0.2948(3) 0.0449(14) Uani 1 1 d . . . . .
H61 H 0.467392 0.676817 0.274358 0.054 Uiso 1 1 calc R . . . .
C62 C 0.2259(3) 0.5097(3) 0.0155(3) 0.0586(16) Uani 1 1 d . . . . .
H62 H 0.211559 0.536943 -0.019988 0.070 Uiso 1 1 calc R . . . .
O1 O 0.66956(19) 0.45964(15) 0.33637(17) 0.0443(9) Uani 1 1 d . . . . .
O2 O 0.6217(2) 0.46966(17) 0.18338(18) 0.0560(10) Uani 1 1 d . . . . .
O3 O 0.7507(2) 0.37034(16) 0.24283(18) 0.0540(10) Uani 1 1 d . . . . .
O4 O 0.7896(2) 0.51438(15) 0.24427(16) 0.0472(9) Uani 1 1 d . . . . .
C35 C 0.7658(3) 0.5755(2) 0.2626(3) 0.0506(15) Uani 1 1 d . . . . .
H35A H 0.759827 0.576935 0.309426 0.061 Uiso 1 1 calc R . . . .
H35B H 0.713302 0.587462 0.237796 0.061 Uiso 1 1 calc R . . . .
C47 C 0.8562(3) 0.5194(2) 0.2050(3) 0.0478(14) Uani 1 1 d . . . . .
H47A H 0.844601 0.494775 0.164717 0.057 Uiso 1 1 calc R . . . .
H47B H 0.907541 0.504173 0.229212 0.057 Uiso 1 1 calc R . . . .
C50 C 0.8320(3) 0.6183(2) 0.2474(3) 0.0445(14) Uani 1 1 d . . . . .
H50A H 0.875687 0.621074 0.284277 0.053 Uiso 1 1 calc R . . . .
H50B H 0.810590 0.660400 0.236754 0.053 Uiso 1 1 calc R . . . .
C53 C 0.6762(3) 0.4441(3) 0.4491(3) 0.0543(15) Uani 1 1 d . . . . .
H53A H 0.707784 0.464259 0.486783 0.065 Uiso 1 1 calc R . . . .
H53B H 0.662125 0.401376 0.461392 0.065 Uiso 1 1 calc R . . . .
C54 C 0.8235(3) 0.3501(2) 0.2193(3) 0.0552(16) Uani 1 1 d . . . . .
H54A H 0.868485 0.379548 0.232069 0.066 Uiso 1 1 calc R . . . .
H54B H 0.815599 0.346769 0.171452 0.066 Uiso 1 1 calc R . . . .
C60 C 0.8626(3) 0.5881(2) 0.1894(3) 0.0518(14) Uani 1 1 d . . . . .
H60A H 0.919567 0.600207 0.185614 0.062 Uiso 1 1 calc R . . . .
H60B H 0.827996 0.599015 0.148840 0.062 Uiso 1 1 calc R . . . .
C63 C 0.6087(3) 0.4998(3) 0.3586(3) 0.0608(17) Uani 1 1 d . . . . .
H63A H 0.556125 0.494911 0.330899 0.073 Uiso 1 1 calc R . . . .
H63B H 0.625933 0.543697 0.357131 0.073 Uiso 1 1 calc R . . . .
C64 C 0.7239(3) 0.4430(3) 0.3924(3) 0.0615(17) Uani 1 1 d . . . . .
H64A H 0.769612 0.472872 0.399008 0.074 Uiso 1 1 calc R . . . .
H64B H 0.746552 0.401024 0.386941 0.074 Uiso 1 1 calc R . . . .
C65 C 0.6007(3) 0.4806(3) 0.4271(3) 0.0531(15) Uani 1 1 d . . . . .
H65A H 0.596757 0.517442 0.454924 0.064 Uiso 1 1 calc R . . . .
H65B H 0.551499 0.454690 0.428643 0.064 Uiso 1 1 calc R . . . .
C66 C 0.5356(4) 0.4697(4) 0.1794(4) 0.088(2) Uani 1 1 d . . . . .
H66A H 0.516418 0.507955 0.199130 0.105 Uiso 1 1 calc R . . . .
H66B H 0.516682 0.433466 0.202847 0.105 Uiso 1 1 calc R . . . .
C67 C 0.5670(4) 0.4966(3) 0.0778(3) 0.091(3) Uani 1 1 d . . . . .
H67A H 0.556518 0.541666 0.072935 0.110 Uiso 1 1 calc R . . . .
H67B H 0.569537 0.478289 0.034436 0.110 Uiso 1 1 calc R . . . .
C68 C 0.6446(4) 0.4849(3) 0.1211(3) 0.076(2) Uani 1 1 d . . . . .
H68A H 0.675006 0.450183 0.104141 0.091 Uiso 1 1 calc R . . . .
H68B H 0.679401 0.522375 0.123886 0.091 Uiso 1 1 calc R . . . .
C69 C 0.5036(4) 0.4666(4) 0.1103(4) 0.095(2) Uani 1 1 d . . . . .
H69A H 0.495482 0.422987 0.095924 0.114 Uiso 1 1 calc R . . . .
H69B H 0.451334 0.489095 0.101744 0.114 Uiso 1 1 calc R . . . .
C70 C 0.7085(4) 0.3156(3) 0.2606(3) 0.074(2) Uani 1 1 d . . . . .
H70A H 0.657501 0.310091 0.231120 0.089 Uiso 1 1 calc R . . . .
H70B H 0.694510 0.319743 0.305426 0.089 Uiso 1 1 calc R . . . .
C71 C 0.8420(4) 0.2881(3) 0.2493(3) 0.074(2) Uani 1 1 d . . . . .
H71A H 0.872041 0.261874 0.221162 0.089 Uiso 1 1 calc R . . . .
H71B H 0.874801 0.292396 0.292144 0.089 Uiso 1 1 calc R . . . .
C72 C 0.7624(4) 0.2616(3) 0.2560(4) 0.092(2) Uani 1 1 d . . . . .
H72A H 0.764704 0.235714 0.295558 0.110 Uiso 1 1 calc R . . . .
H72B H 0.743037 0.235758 0.217945 0.110 Uiso 1 1 calc R . . . .
Li1 Li 0.7069(5) 0.4529(4) 0.2518(5) 0.048(2) Uani 1 1 d . . . . .
C1S C 0.3343(6) 0.7840(4) 0.4639(5) 0.0573(9) Uiso 0.572(4) 1 d D . P A 1
C2S C 0.2967(6) 0.7285(5) 0.4573(6) 0.0573(9) Uiso 0.572(4) 1 d D . P A 1
H2S H 0.308650 0.701217 0.423820 0.069 Uiso 0.572(4) 1 calc R . P A 1
C3S C 0.2395(6) 0.7100(5) 0.4993(4) 0.0573(9) Uiso 0.572(4) 1 d D . P A 1
H3S H 0.214687 0.670406 0.492921 0.069 Uiso 0.572(4) 1 calc R . P A 1
C4S C 0.2199(6) 0.7436(4) 0.5446(5) 0.0573(9) Uiso 0.572(4) 1 d D . P A 1
H4S H 0.181104 0.730069 0.571799 0.069 Uiso 0.572(4) 1 calc R . P A 1
C5S C 0.2593(6) 0.8037(4) 0.5536(5) 0.0573(9) Uiso 0.572(4) 1 d D . P A 1
H5S H 0.243052 0.832117 0.584567 0.069 Uiso 0.572(4) 1 calc R . P A 1
C6S C 0.3203(6) 0.8191(5) 0.5170(5) 0.0573(9) Uiso 0.572(4) 1 d D . P A 1
H6S H 0.353259 0.854434 0.528437 0.069 Uiso 0.572(4) 1 calc R . P A 1
C7S C 0.3946(7) 0.8036(5) 0.4207(6) 0.0573(9) Uiso 0.572(4) 1 d D . P A 1
H7SA H 0.406202 0.768738 0.392931 0.086 Uiso 0.572(4) 1 calc GR . P A 1
H7SB H 0.444857 0.816621 0.446890 0.086 Uiso 0.572(4) 1 calc GR . P A 1
H7SC H 0.372489 0.838307 0.393665 0.086 Uiso 0.572(4) 1 calc GR . P A 1
C1T C 0.3014(7) 0.7798(6) 0.5119(6) 0.0573(9) Uiso 0.428(4) 1 d D . P A 2
C2T C 0.2869(9) 0.7433(6) 0.4607(7) 0.0573(9) Uiso 0.428(4) 1 d D . P A 2
H2T H 0.241525 0.715963 0.456382 0.069 Uiso 0.428(4) 1 calc R . P A 2
C3T C 0.3372(7) 0.7457(6) 0.4151(6) 0.0573(9) Uiso 0.428(4) 1 d D . P A 2
H3T H 0.325245 0.720525 0.377636 0.069 Uiso 0.428(4) 1 calc R . P A 2
C4T C 0.4052(9) 0.7825(6) 0.4195(7) 0.0573(9) Uiso 0.428(4) 1 d D . P A 2
H4T H 0.440991 0.779725 0.387124 0.069 Uiso 0.428(4) 1 calc R . P A 2
C5T C 0.4228(8) 0.8240(6) 0.4706(6) 0.0573(9) Uiso 0.428(4) 1 d D . P A 2
H5T H 0.467218 0.852115 0.472924 0.069 Uiso 0.428(4) 1 calc R . P A 2
C6T C 0.3696(7) 0.8210(6) 0.5185(7) 0.0573(9) Uiso 0.428(4) 1 d D . P A 2
H6T H 0.379056 0.846740 0.555779 0.069 Uiso 0.428(4) 1 calc R . P A 2
C7T C 0.2479(8) 0.7780(6) 0.5663(7) 0.0573(9) Uiso 0.428(4) 1 d D . P A 2
H7TA H 0.199525 0.803703 0.554604 0.086 Uiso 0.428(4) 1 calc GR . P A 2
H7TB H 0.278417 0.793999 0.606098 0.086 Uiso 0.428(4) 1 calc GR . P A 2
H7TC H 0.231204 0.735110 0.573210 0.086 Uiso 0.428(4) 1 calc GR . P A 2

loop_
_atom_site_aniso_label
_atom_site_aniso_U_11
_atom_site_aniso_U_22
_atom_site_aniso_U_33
_atom_site_aniso_U_23
_atom_site_aniso_U_13
_atom_site_aniso_U_12
La1 0.01762(13) 0.01599(12) 0.02169(15) -0.00078(11) 0.00433(10) 0.00122(11)
S1 0.0384(7) 0.0294(6) 0.0265(7) 0.0020(5) -0.0071(6) -0.0024(5)
S2 0.0343(7) 0.0340(7) 0.0351(8) 0.0057(6) -0.0043(6) 0.0088(6)
S3 0.0359(7) 0.0311(7) 0.0434(8) 0.0142(6) 0.0107(6) 0.0016(5)
S4 0.0416(8) 0.0407(8) 0.0457(9) 0.0163(6) 0.0059(7) -0.0100(6)
Si1 0.0218(6) 0.0169(6) 0.0232(7) -0.0008(5) 0.0030(6) 0.0031(5)
Si2 0.0313(8) 0.0286(7) 0.0368(9) -0.0097(6) 0.0131(7) 0.0008(6)
N1 0.0243(19) 0.0179(19) 0.021(2) -0.0011(15) 0.0035(17) 0.0019(15)
N2 0.0200(19) 0.0189(18) 0.019(2) 0.0015(15) 0.0016(16) 0.0029(15)
N3 0.0186(19) 0.0138(17) 0.027(2) -0.0015(15) 0.0000(17) 0.0017(14)
N4 0.0202(19) 0.0209(18) 0.019(2) 0.0009(15) 0.0009(16) 0.0017(15)
N5 0.0194(19) 0.0184(18) 0.027(2) -0.0013(16) 0.0040(17) -0.0011(15)
N6 0.024(2) 0.0205(19) 0.031(2) -0.0039(17) 0.0023(18) 0.0015(16)
N7 0.0196(19) 0.025(2) 0.028(2) 0.0048(17) 0.0035(18) 0.0020(16)
N8 0.027(2) 0.028(2) 0.020(2) -0.0027(16) 0.0106(17) 0.0017(16)
C1 0.023(2) 0.017(2) 0.021(3) -0.0048(18) 0.002(2) -0.0029(18)
C2 0.025(2) 0.019(2) 0.018(2) -0.0025(19) 0.0010(19) -0.0006(19)
C3 0.023(2) 0.014(2) 0.025(3) 0.0017(18) -0.005(2) -0.0014(18)
C4 0.027(2) 0.023(2) 0.017(3) 0.0028(19) 0.006(2) 0.0041(19)
C5 0.024(2) 0.025(2) 0.029(3) 0.001(2) 0.006(2) -0.0013(19)
C6 0.022(2) 0.027(2) 0.013(2) -0.0005(19) 0.0014(19) 0.0028(19)
C7 0.022(2) 0.037(3) 0.042(3) 0.000(2) 0.008(2) 0.003(2)
C8 0.018(2) 0.029(2) 0.024(3) -0.002(2) 0.002(2) -0.0041(19)
C9 0.028(3) 0.049(3) 0.048(4) 0.005(3) 0.020(3) 0.002(2)
C10 0.038(3) 0.027(2) 0.025(3) 0.007(2) 0.000(2) 0.002(2)
C11 0.017(2) 0.020(2) 0.041(3) -0.001(2) 0.003(2) -0.0021(18)
C12 0.040(3) 0.031(3) 0.016(3) 0.000(2) -0.004(2) 0.002(2)
C13 0.029(3) 0.025(2) 0.026(3) 0.0034(19) 0.008(2) 0.0058(19)
C14 0.032(3) 0.032(2) 0.020(3) -0.001(2) 0.001(2) 0.006(2)
C15 0.040(3) 0.054(3) 0.040(3) 0.011(3) 0.019(3) 0.000(3)
C16 0.021(2) 0.016(2) 0.041(3) -0.007(2) 0.003(2) -0.0010(18)
C17 0.028(3) 0.034(3) 0.027(3) 0.005(2) 0.007(2) -0.001(2)
C18 0.024(2) 0.038(3) 0.026(3) 0.006(2) 0.009(2) 0.006(2)
C19 0.032(3) 0.045(3) 0.028(3) -0.003(2) 0.008(2) 0.004(2)
C20 0.044(3) 0.047(3) 0.022(3) 0.001(2) 0.009(2) -0.001(3)
C21 0.023(2) 0.021(2) 0.020(3) 0.0006(19) 0.006(2) -0.0007(19)
C22 0.026(2) 0.014(2) 0.040(3) -0.003(2) 0.002(2) -0.0024(19)
C23 0.027(3) 0.024(2) 0.031(3) -0.002(2) -0.004(2) -0.003(2)
C24 0.021(2) 0.020(2) 0.023(3) -0.0030(19) 0.007(2) -0.0003(18)
C25 0.027(3) 0.028(2) 0.017(3) -0.0008(19) 0.001(2) -0.004(2)
C26 0.042(3) 0.030(3) 0.064(4) 0.006(3) -0.003(3) 0.009(2)
C27 0.041(3) 0.024(2) 0.036(3) 0.001(2) -0.001(3) -0.005(2)
C28 0.026(3) 0.049(3) 0.025(3) -0.002(2) 0.011(2) 0.008(2)
C29 0.023(2) 0.019(2) 0.028(3) 0.0009(19) -0.002(2) -0.0023(19)
C30 0.039(3) 0.030(3) 0.034(3) -0.008(2) 0.004(3) -0.011(2)
C31 0.030(3) 0.030(3) 0.045(3) -0.001(2) 0.002(2) 0.001(2)
C32 0.037(3) 0.023(2) 0.046(3) 0.005(2) 0.000(3) 0.001(2)
C33 0.018(2) 0.029(3) 0.046(3) 0.002(2) 0.001(2) 0.002(2)
C34 0.021(2) 0.023(2) 0.037(3) 0.001(2) 0.004(2) 0.0000(19)
C36 0.033(3) 0.039(3) 0.025(3) -0.005(2) -0.007(2) -0.008(2)
C37 0.034(3) 0.025(2) 0.034(3) 0.000(2) 0.004(2) -0.001(2)
C38 0.028(3) 0.029(3) 0.043(3) 0.001(2) -0.004(2) 0.003(2)
C39 0.046(3) 0.022(2) 0.030(3) 0.006(2) 0.000(2) 0.000(2)
C40 0.036(3) 0.028(3) 0.061(4) 0.002(2) 0.019(3) 0.007(2)
C41 0.078(4) 0.062(4) 0.022(3) -0.008(3) 0.007(3) 0.002(3)
C42 0.042(3) 0.046(3) 0.057(4) -0.002(3) 0.026(3) 0.007(3)
C43 0.018(2) 0.021(2) 0.037(3) 0.000(2) 0.005(2) -0.0003(18)
C44 0.037(3) 0.032(3) 0.078(5) 0.006(3) 0.013(3) 0.012(2)
C45 0.021(3) 0.047(3) 0.062(4) 0.004(3) 0.014(3) 0.005(2)
C46 0.055(3) 0.030(3) 0.022(3) 0.013(2) 0.002(3) 0.009(2)
C48 0.019(2) 0.032(3) 0.035(3) 0.009(2) 0.006(2) 0.007(2)
C49 0.038(3) 0.022(2) 0.027(3) -0.003(2) 0.003(2) -0.003(2)
C51 0.037(3) 0.030(3) 0.056(4) -0.004(3) -0.001(3) -0.010(2)
C52 0.067(4) 0.048(3) 0.051(4) -0.028(3) 0.024(3) -0.014(3)
C55 0.021(2) 0.032(3) 0.048(3) 0.008(2) 0.003(2) -0.003(2)
C56 0.079(5) 0.088(5) 0.023(4) -0.008(3) 0.002(3) 0.008(4)
C57 0.019(3) 0.047(3) 0.075(4) 0.004(3) 0.005(3) 0.011(2)
C58 0.026(3) 0.044(3) 0.061(4) 0.011(3) -0.003(3) 0.012(2)
C59 0.037(3) 0.059(4) 0.040(4) 0.017(3) 0.010(3) 0.004(3)
C61 0.038(3) 0.030(3) 0.067(4) 0.008(3) 0.007(3) -0.011(2)
C62 0.064(4) 0.078(5) 0.034(4) 0.018(3) 0.005(3) 0.013(4)
O1 0.0311(19) 0.047(2) 0.056(3) 0.0070(18) 0.0118(18) 0.0124(16)
O2 0.036(2) 0.071(3) 0.062(3) 0.013(2) 0.007(2) 0.0054(19)
O3 0.046(2) 0.046(2) 0.076(3) 0.0084(19) 0.032(2) 0.0149(18)
O4 0.041(2) 0.043(2) 0.061(3) -0.0046(17) 0.021(2) -0.0019(17)
C35 0.044(3) 0.052(3) 0.057(4) -0.010(3) 0.011(3) -0.006(3)
C47 0.035(3) 0.056(4) 0.055(4) -0.004(3) 0.014(3) -0.001(3)
C50 0.039(3) 0.042(3) 0.051(4) 0.007(3) 0.002(3) 0.003(3)
C53 0.042(3) 0.055(4) 0.063(4) -0.006(3) -0.006(3) 0.001(3)
C54 0.050(4) 0.051(4) 0.068(4) 0.003(3) 0.022(3) 0.010(3)
C60 0.051(3) 0.057(4) 0.048(4) 0.015(3) 0.006(3) -0.003(3)
C63 0.051(4) 0.062(4) 0.076(5) 0.013(3) 0.032(3) 0.025(3)
C64 0.037(3) 0.079(4) 0.067(5) 0.006(3) -0.001(3) 0.013(3)
C65 0.050(4) 0.058(4) 0.052(4) -0.006(3) 0.008(3) 0.011(3)
C66 0.043(4) 0.120(6) 0.101(6) 0.038(5) 0.016(4) 0.014(4)
C67 0.084(5) 0.108(6) 0.072(5) 0.025(4) -0.033(4) -0.051(5)
C68 0.053(4) 0.115(6) 0.061(5) 0.003(4) 0.009(4) -0.027(4)
C69 0.050(4) 0.126(7) 0.109(7) -0.030(5) 0.008(5) 0.008(4)
C70 0.050(4) 0.065(4) 0.113(6) 0.006(4) 0.036(4) 0.006(3)
C71 0.055(4) 0.044(4) 0.126(6) -0.004(4) 0.024(4) 0.009(3)
C72 0.074(5) 0.066(5) 0.142(7) 0.021(4) 0.038(5) 0.021(4)
Li1 0.035(5) 0.043(5) 0.069(7) 0.013(4) 0.022(5) 0.006(4)

loop_
_atom_type_symbol
_atom_type_description
_atom_type_scat_dispersion_real
_atom_type_scat_dispersion_imag
_atom_type_scat_source
C C 0.0033 0.0016 'International Tables Vol C Tables 4.2.6.8 and 6.1.1.4'
H H 0.0000 0.0000 'International Tables Vol C Tables 4.2.6.8 and 6.1.1.4'
La La -0.2871 2.4523 'International Tables Vol C Tables 4.2.6.8 and 6.1.1.4'
Li Li -0.0003 0.0001 'International Tables Vol C Tables 4.2.6.8 and 6.1.1.4'
N N 0.0061 0.0033 'International Tables Vol C Tables 4.2.6.8 and 6.1.1.4'
O O 0.0106 0.0060 'International Tables Vol C Tables 4.2.6.8 and 6.1.1.4'
S S 0.1246 0.1234 'International Tables Vol C Tables 4.2.6.8 and 6.1.1.4'
Si Si 0.0817 0.0704 'International Tables Vol C Tables 4.2.6.8 and 6.1.1.4'

loop_
_geom_angle_atom_site_label_1
_geom_angle_atom_site_label_2
_geom_angle_atom_site_label_3
_geom_angle
_geom_angle_site_symmetry_1
_geom_angle_site_symmetry_3
_geom_angle_publ_flag
Si1 La1 Si2 164.30(3) . . ?
N1 La1 Si1 90.61(7) . . ?
N1 La1 Si2 83.87(7) . . ?
N2 La1 Si1 30.64(8) . . ?
N2 La1 Si2 135.40(8) . . ?
N2 La1 N1 66.43(10) . . ?
N2 La1 N3 122.73(10) . . ?
N2 La1 N4 61.36(10) . . ?
N2 La1 N5 114.53(10) . . ?
N2 La1 N6 161.52(11) . . ?
N2 La1 N7 73.89(10) . . ?
N3 La1 Si1 93.81(7) . . ?
N3 La1 Si2 96.17(7) . . ?
N3 La1 N1 160.93(9) . . ?
N3 La1 N7 84.87(10) . . ?
N4 La1 Si1 30.93(7) . . ?
N4 La1 Si2 162.44(8) . . ?
N4 La1 N1 111.60(10) . . ?
N4 La1 N3 66.46(10) . . ?
N4 La1 N5 78.99(10) . . ?
N4 La1 N6 134.59(11) . . ?
N4 La1 N7 90.47(10) . . ?
N5 La1 Si1 99.73(7) . . ?
N5 La1 Si2 94.52(7) . . ?
N5 La1 N1 85.81(10) . . ?
N5 La1 N3 75.16(10) . . ?
N5 La1 N7 159.81(10) . . ?
N6 La1 Si1 164.99(8) . . ?
N6 La1 Si2 30.67(8) . . ?
N6 La1 N1 95.96(10) . . ?
N6 La1 N3 75.75(10) . . ?
N6 La1 N5 67.45(10) . . ?
N6 La1 N7 110.80(10) . . ?
N7 La1 Si1 78.37(7) . . ?
N7 La1 Si2 90.48(7) . . ?
N7 La1 N1 114.20(10) . . ?
N8 La1 Si1 134.30(8) . . ?
N8 La1 Si2 30.06(8) . . ?
N8 La1 N1 77.55(10) . . ?
N8 La1 N2 107.91(11) . . ?
N8 La1 N3 111.59(11) . . ?
N8 La1 N4 157.77(11) . . ?
N8 La1 N5 122.70(10) . . ?
N8 La1 N6 60.55(11) . . ?
N8 La1 N7 67.41(11) . . ?
C25 S1 C6 90.22(19) . . ?
C38 S2 C3 90.5(2) . . ?
C17 S3 C29 90.7(2) . . ?
C55 S4 C48 90.4(2) . . ?
N2 Si1 La1 48.18(11) . . ?
N2 Si1 N4 97.90(16) . . ?
N2 Si1 C13 106.70(18) . . ?
N2 Si1 C37 118.54(18) . . ?
N4 Si1 La1 50.13(11) . . ?
N4 Si1 C13 120.35(18) . . ?
N4 Si1 C37 108.98(18) . . ?
C13 Si1 La1 132.06(14) . . ?
C37 Si1 La1 122.62(14) . . ?
C37 Si1 C13 105.13(19) . . ?
N6 Si2 La1 50.69(11) . . ?
N6 Si2 C42 121.0(2) . . ?
N6 Si2 C52 110.2(2) . . ?
N8 Si2 La1 46.70(11) . . ?
N8 Si2 N6 97.04(17) . . ?
N8 Si2 C42 107.7(2) . . ?
N8 Si2 C52 119.3(2) . . ?
C42 Si2 La1 132.41(17) . . ?
C52 Si2 La1 124.62(17) . . ?
C52 Si2 C42 102.7(2) . . ?
C6 N1 La1 125.4(3) . . ?
C6 N1 C24 110.9(3) . . ?
C24 N1 La1 123.1(2) . . ?
Si1 N2 La1 101.18(14) . . ?
C21 N2 La1 134.0(3) . . ?
C21 N2 Si1 124.4(3) . . ?
C3 N3 La1 123.4(3) . . ?
C3 N3 C11 111.9(4) . . ?
C11 N3 La1 120.8(3) . . ?
Si1 N4 La1 98.94(15) . . ?
C1 N4 La1 129.3(2) . . ?
C1 N4 Si1 128.3(3) . . ?
C8 N5 La1 119.4(2) . . ?
C29 N5 La1 126.5(3) . . ?
C29 N5 C8 111.3(3) . . ?
Si2 N6 La1 98.64(15) . . ?
C16 N6 La1 129.2(3) . . ?
C16 N6 Si2 129.8(3) . . ?
C43 N7 La1 128.9(3) . . ?
C48 N7 La1 115.8(3) . . ?
C48 N7 C43 111.9(4) . . ?
Si2 N8 La1 103.24(16) . . ?
C28 N8 La1 120.1(3) . . ?
C28 N8 Si2 132.0(3) . . ?
N4 C1 C2 123.2(4) . . ?
N4 C1 C14 123.0(4) . . ?
C14 C1 C2 113.7(4) . . ?
C3 C2 C1 121.9(4) . . ?
C10 C2 C1 120.1(4) . . ?
C10 C2 C3 117.9(4) . . ?
N3 C3 S2 113.3(3) . . ?
N3 C3 C2 128.7(4) . . ?
C2 C3 S2 117.9(3) . . ?
C12 C4 C6 117.6(4) . . ?
C12 C4 C21 119.7(4) . . ?
C21 C4 C6 122.3(4) . . ?
C7 C5 H5 120.9 . . ?
C7 C5 C8 118.2(4) . . ?
C8 C5 H5 120.9 . . ?
N1 C6 S1 113.8(3) . . ?
N1 C6 C4 129.9(4) . . ?
C4 C6 S1 116.2(3) . . ?
C5 C7 H7 119.2 . . ?
C5 C7 C9 121.6(4) . . ?
C9 C7 H7 119.2 . . ?
C5 C8 N5 125.0(4) . . ?
C5 C8 C17 120.0(4) . . ?
C17 C8 N5 114.9(4) . . ?
C7 C9 H9 119.7 . . ?
C15 C9 C7 120.5(4) . . ?
C15 C9 H9 119.7 . . ?
C2 C10 H10 118.5 . . ?
C20 C10 C2 123.0(4) . . ?
C20 C10 H10 118.5 . . ?
N3 C11 C38 115.1(4) . . ?
C33 C11 N3 124.9(4) . . ?
C33 C11 C38 120.1(4) . . ?
C4 C12 H12 118.6 . . ?
C46 C12 C4 122.8(4) . . ?
C46 C12 H12 118.6 . . ?
Si1 C13 H13A 109.5 . . ?
Si1 C13 H13B 109.5 . . ?
Si1 C13 H13C 109.5 . . ?
H13A C13 H13B 109.5 . . ?
H13A C13 H13C 109.5 . . ?
H13B C13 H13C 109.5 . . ?
C1 C14 H14 117.9 . . ?
C19 C14 C1 124.1(4) . . ?
C19 C14 H14 117.9 . . ?
C9 C15 H15 120.4 . . ?
C9 C15 C17 119.2(5) . . ?
C17 C15 H15 120.4 . . ?
N6 C16 C22 123.9(4) . . ?
N6 C16 C40 122.2(4) . . ?
C40 C16 C22 113.8(4) . . ?
C8 C17 S3 109.5(3) . . ?
C15 C17 S3 130.1(4) . . ?
C15 C17 C8 120.4(4) . . ?
C28 C18 C48 123.2(4) . . ?
C59 C18 C28 118.8(5) . . ?
C59 C18 C48 117.9(4) . . ?
C14 C19 H19 119.5 . . ?
C14 C19 C20 121.0(4) . . ?
C20 C19 H19 119.5 . . ?
C10 C20 C19 117.3(4) . . ?
C10 C20 H20 121.4 . . ?
C19 C20 H20 121.4 . . ?
N2 C21 C4 122.3(4) . . ?
N2 C21 C49 122.7(4) . . ?
C4 C21 C49 115.0(4) . . ?
C16 C22 C29 122.5(4) . . ?
C32 C22 C16 119.7(4) . . ?
C32 C22 C29 117.7(4) . . ?
C24 C23 H23 120.5 . . ?
C27 C23 H23 120.5 . . ?
C27 C23 C24 118.9(4) . . ?
C23 C24 N1 125.4(4) . . ?
C25 C24 N1 115.7(4) . . ?
C25 C24 C23 118.9(4) . . ?
C24 C25 S1 109.3(3) . . ?
C36 C25 S1 127.7(4) . . ?
C36 C25 C24 123.0(4) . . ?
C32 C26 H26 121.1 . . ?
C32 C26 C44 117.9(5) . . ?
C44 C26 H26 121.1 . . ?
C23 C27 H27 119.5 . . ?
C23 C27 C30 121.0(4) . . ?
C30 C27 H27 119.5 . . ?
N8 C28 C18 121.2(4) . . ?
N8 C28 C41 123.1(5) . . ?
C41 C28 C18 115.6(4) . . ?
N5 C29 S3 113.5(3) . . ?
N5 C29 C22 128.7(4) . . ?
C22 C29 S3 117.8(3) . . ?
C27 C30 H30 119.6 . . ?
C36 C30 C27 120.8(4) . . ?
C36 C30 H30 119.6 . . ?
C34 C31 H31 119.4 . . ?
C34 C31 C51 121.1(5) . . ?
C51 C31 H31 119.4 . . ?
C22 C32 H32 118.3 . . ?
C26 C32 C22 123.4(5) . . ?
C26 C32 H32 118.3 . . ?
C11 C33 H33 120.7 . . ?
C11 C33 C45 118.5(4) . . ?
C45 C33 H33 120.7 . . ?
C31 C34 H34 120.2 . . ?
C31 C34 C43 119.5(4) . . ?
C43 C34 H34 120.2 . . ?
C25 C36 H36 121.3 . . ?
C30 C36 C25 117.4(4) . . ?
C30 C36 H36 121.3 . . ?
Si1 C37 H37A 109.5 . . ?
Si1 C37 H37B 109.5 . . ?
Si1 C37 H37C 109.5 . . ?
H37A C37 H37B 109.5 . . ?
H37A C37 H37C 109.5 . . ?
H37B C37 H37C 109.5 . . ?
C11 C38 S2 109.2(3) . . ?
C58 C38 S2 129.2(4) . . ?
C58 C38 C11 121.6(5) . . ?
C46 C39 H39 119.8 . . ?
C49 C39 H39 119.8 . . ?
C49 C39 C46 120.4(4) . . ?
C16 C40 H40 117.8 . . ?
C44 C40 C16 124.3(5) . . ?
C44 C40 H40 117.8 . . ?
C28 C41 H41 118.4 . . ?
C56 C41 C28 123.2(5) . . ?
C56 C41 H41 118.4 . . ?
Si2 C42 H42A 109.5 . . ?
Si2 C42 H42B 109.5 . . ?
Si2 C42 H42C 109.5 . . ?
H42A C42 H42B 109.5 . . ?
H42A C42 H42C 109.5 . . ?
H42B C42 H42C 109.5 . . ?
N7 C43 C55 115.0(4) . . ?
C34 C43 N7 126.3(4) . . ?
C34 C43 C55 118.7(4) . . ?
C26 C44 H44 119.7 . . ?
C40 C44 C26 120.7(5) . . ?
C40 C44 H44 119.7 . . ?
C33 C45 H45 119.7 . . ?
C33 C45 C57 120.5(5) . . ?
C57 C45 H45 119.7 . . ?
C12 C46 C39 118.6(4) . . ?
C12 C46 H46 120.7 . . ?
C39 C46 H46 120.7 . . ?
N7 C48 S4 113.3(3) . . ?
N7 C48 C18 129.5(4) . . ?
C18 C48 S4 117.1(3) . . ?
C21 C49 H49 118.3 . . ?
C39 C49 C21 123.5(4) . . ?
C39 C49 H49 118.3 . . ?
C31 C51 H51 119.6 . . ?
C61 C51 C31 120.8(5) . . ?
C61 C51 H51 119.6 . . ?
Si2 C52 H52A 109.5 . . ?
Si2 C52 H52B 109.5 . . ?
Si2 C52 H52C 109.5 . . ?
H52A C52 H52B 109.5 . . ?
H52A C52 H52C 109.5 . . ?
H52B C52 H52C 109.5 . . ?
C43 C55 S4 109.4(3) . . ?
C61 C55 S4 129.4(4) . . ?
C61 C55 C43 121.3(5) . . ?
C41 C56 H56 119.8 . . ?
C41 C56 C62 120.3(6) . . ?
C62 C56 H56 119.8 . . ?
C45 C57 H57 119.0 . . ?
C58 C57 C45 122.0(4) . . ?
C58 C57 H57 119.0 . . ?
C38 C58 H58 121.4 . . ?
C57 C58 C38 117.3(5) . . ?
C57 C58 H58 121.4 . . ?
C18 C59 H59 118.5 . . ?
C62 C59 C18 123.0(5) . . ?
C62 C59 H59 118.5 . . ?
C51 C61 C55 118.6(5) . . ?
C51 C61 H61 120.7 . . ?
C55 C61 H61 120.7 . . ?
C56 C62 H62 120.6 . . ?
C59 C62 C56 118.9(5) . . ?
C59 C62 H62 120.6 . . ?
C63 O1 Li1 130.1(4) . . ?
C64 O1 C63 106.6(4) . . ?
C64 O1 Li1 118.8(4) . . ?
C66 O2 C68 108.7(5) . . ?
C66 O2 Li1 133.6(5) . . ?
C68 O2 Li1 117.7(4) . . ?
C54 O3 C70 107.1(4) . . ?
C54 O3 Li1 131.0(4) . . ?
C70 O3 Li1 121.9(4) . . ?
C35 O4 C47 109.4(4) . . ?
C35 O4 Li1 112.9(4) . . ?
C47 O4 Li1 133.7(4) . . ?
O4 C35 H35A 110.5 . . ?
O4 C35 H35B 110.5 . . ?
O4 C35 C50 106.1(4) . . ?
H35A C35 H35B 108.7 . . ?
C50 C35 H35A 110.5 . . ?
C50 C35 H35B 110.5 . . ?
O4 C47 H47A 110.6 . . ?
O4 C47 H47B 110.6 . . ?
O4 C47 C60 105.5(4) . . ?
H47A C47 H47B 108.8 . . ?
C60 C47 H47A 110.6 . . ?
C60 C47 H47B 110.6 . . ?
C35 C50 H50A 111.1 . . ?
C35 C50 H50B 111.1 . . ?
C35 C50 C60 103.1(4) . . ?
H50A C50 H50B 109.1 . . ?
C60 C50 H50A 111.1 . . ?
C60 C50 H50B 111.1 . . ?
H53A C53 H53B 108.8 . . ?
C64 C53 H53A 110.6 . . ?
C64 C53 H53B 110.6 . . ?
C64 C53 C65 105.5(5) . . ?
C65 C53 H53A 110.6 . . ?
C65 C53 H53B 110.6 . . ?
O3 C54 H54A 110.6 . . ?
O3 C54 H54B 110.6 . . ?
O3 C54 C71 105.7(4) . . ?
H54A C54 H54B 108.7 . . ?
C71 C54 H54A 110.6 . . ?
C71 C54 H54B 110.6 . . ?
C47 C60 H60A 111.3 . . ?
C47 C60 H60B 111.3 . . ?
C50 C60 C47 102.2(4) . . ?
C50 C60 H60A 111.3 . . ?
C50 C60 H60B 111.3 . . ?
H60A C60 H60B 109.2 . . ?
O1 C63 H63A 110.5 . . ?
O1 C63 H63B 110.5 . . ?
O1 C63 C65 106.3(4) . . ?
H63A C63 H63B 108.7 . . ?
C65 C63 H63A 110.5 . . ?
C65 C63 H63B 110.5 . . ?
O1 C64 C53 107.3(4) . . ?
O1 C64 H64A 110.3 . . ?
O1 C64 H64B 110.3 . . ?
C53 C64 H64A 110.3 . . ?
C53 C64 H64B 110.3 . . ?
H64A C64 H64B 108.5 . . ?
C53 C65 C63 105.5(4) . . ?
C53 C65 H65A 110.6 . . ?
C53 C65 H65B 110.6 . . ?
C63 C65 H65A 110.6 . . ?
C63 C65 H65B 110.6 . . ?
H65A C65 H65B 108.8 . . ?
O2 C66 H66A 110.2 . . ?
O2 C66 H66B 110.2 . . ?
O2 C66 C69 107.4(5) . . ?
H66A C66 H66B 108.5 . . ?
C69 C66 H66A 110.2 . . ?
C69 C66 H66B 110.2 . . ?
H67A C67 H67B 108.8 . . ?
C68 C67 H67A 110.8 . . ?
C68 C67 H67B 110.8 . . ?
C69 C67 H67A 110.8 . . ?
C69 C67 H67B 110.8 . . ?
C69 C67 C68 105.0(6) . . ?
O2 C68 C67 106.4(5) . . ?
O2 C68 H68A 110.5 . . ?
O2 C68 H68B 110.5 . . ?
C67 C68 H68A 110.5 . . ?
C67 C68 H68B 110.5 . . ?
H68A C68 H68B 108.6 . . ?
C66 C69 H69A 111.0 . . ?
C66 C69 H69B 111.0 . . ?
C67 C69 C66 103.6(6) . . ?
C67 C69 H69A 111.0 . . ?
C67 C69 H69B 111.0 . . ?
H69A C69 H69B 109.0 . . ?
O3 C70 H70A 110.0 . . ?
O3 C70 H70B 110.0 . . ?
O3 C70 C72 108.3(5) . . ?
H70A C70 H70B 108.4 . . ?
C72 C70 H70A 110.0 . . ?
C72 C70 H70B 110.0 . . ?
C54 C71 H71A 110.9 . . ?
C54 C71 H71B 110.9 . . ?
H71A C71 H71B 108.9 . . ?
C72 C71 C54 104.4(5) . . ?
C72 C71 H71A 110.9 . . ?
C72 C71 H71B 110.9 . . ?
C70 C72 H72A 110.8 . . ?
C70 C72 H72B 110.8 . . ?
C71 C72 C70 104.9(5) . . ?
C71 C72 H72A 110.8 . . ?
C71 C72 H72B 110.8 . . ?
H72A C72 H72B 108.8 . . ?
O1 Li1 O3 108.6(4) . . ?
O2 Li1 O1 111.9(4) . . ?
O2 Li1 O3 110.7(5) . . ?
O2 Li1 O4 106.2(4) . . ?
O4 Li1 O1 109.2(5) . . ?
O4 Li1 O3 110.3(4) . . ?
C2S C1S C6S 116.6(10) . . ?
C2S C1S C7S 121.8(9) . . ?
C6S C1S C7S 121.3(9) . . ?
C1S C2S H2S 119.3 . . ?
C1S C2S C3S 121.3(10) . . ?
C3S C2S H2S 119.3 . . ?
C2S C3S H3S 118.4 . . ?
C4S C3S C2S 123.3(10) . . ?
C4S C3S H3S 118.4 . . ?
C3S C4S H4S 121.4 . . ?
C3S C4S C5S 117.2(10) . . ?
C5S C4S H4S 121.4 . . ?
C4S C5S H5S 120.3 . . ?
C6S C5S C4S 119.5(10) . . ?
C6S C5S H5S 120.3 . . ?
C1S C6S H6S 119.5 . . ?
C5S C6S C1S 121.0(10) . . ?
C5S C6S H6S 119.5 . . ?
C1S C7S H7SA 109.5 . . ?
C1S C7S H7SB 109.5 . . ?
C1S C7S H7SC 109.5 . . ?
H7SA C7S H7SB 109.5 . . ?
H7SA C7S H7SC 109.5 . . ?
H7SB C7S H7SC 109.5 . . ?
C2T C1T C6T 120.8(13) . . ?
C2T C1T C7T 121.3(12) . . ?
C6T C1T C7T 117.8(11) . . ?
C1T C2T H2T 120.6 . . ?
C1T C2T C3T 118.7(15) . . ?
C3T C2T H2T 120.6 . . ?
C2T C3T H3T 118.3 . . ?
C2T C3T C4T 123.4(15) . . ?
C4T C3T H3T 118.3 . . ?
C3T C4T H4T 119.4 . . ?
C3T C4T C5T 121.2(14) . . ?
C5T C4T H4T 119.4 . . ?
C4T C5T H5T 122.6 . . ?
C4T C5T C6T 114.8(13) . . ?
C6T C5T H5T 122.6 . . ?
C1T C6T H6T 119.6 . . ?
C5T C6T C1T 120.8(12) . . ?
C5T C6T H6T 119.6 . . ?
C1T C7T H7TA 109.5 . . ?
C1T C7T H7TB 109.5 . . ?
C1T C7T H7TC 109.5 . . ?
H7TA C7T H7TB 109.5 . . ?
H7TA C7T H7TC 109.5 . . ?
H7TB C7T H7TC 109.5 . . ?

loop_
_geom_bond_atom_site_label_1
_geom_bond_atom_site_label_2
_geom_bond_distance
_geom_bond_site_symmetry_2
_geom_bond_publ_flag
La1 Si1 3.3027(11) . ?
La1 Si2 3.3202(12) . ?
La1 N1 2.782(3) . ?
La1 N2 2.509(3) . ?
La1 N3 2.705(3) . ?
La1 N4 2.566(3) . ?
La1 N5 2.670(3) . ?
La1 N6 2.598(3) . ?
La1 N7 2.751(3) . ?
La1 N8 2.482(3) . ?
S1 C6 1.773(4) . ?
S1 C25 1.735(4) . ?
S2 C3 1.769(4) . ?
S2 C38 1.726(5) . ?
S3 C17 1.721(4) . ?
S3 C29 1.767(4) . ?
S4 C48 1.777(4) . ?
S4 C55 1.719(5) . ?
Si1 N2 1.716(3) . ?
Si1 N4 1.718(3) . ?
Si1 C13 1.887(4) . ?
Si1 C37 1.880(4) . ?
Si2 N6 1.713(4) . ?
Si2 N8 1.708(3) . ?
Si2 C42 1.882(4) . ?
Si2 C52 1.875(5) . ?
N1 C6 1.317(5) . ?
N1 C24 1.412(5) . ?
N2 C21 1.355(5) . ?
N3 C3 1.316(5) . ?
N3 C11 1.398(5) . ?
N4 C1 1.343(5) . ?
N5 C8 1.410(5) . ?
N5 C29 1.323(5) . ?
N6 C16 1.349(5) . ?
N7 C43 1.397(5) . ?
N7 C48 1.309(5) . ?
N8 C28 1.352(5) . ?
C1 C2 1.449(5) . ?
C1 C14 1.429(5) . ?
C2 C3 1.448(5) . ?
C2 C10 1.399(6) . ?
C4 C6 1.457(5) . ?
C4 C12 1.410(5) . ?
C4 C21 1.428(6) . ?
C5 H5 0.9500 . ?
C5 C7 1.376(6) . ?
C5 C8 1.395(6) . ?
C7 H7 0.9500 . ?
C7 C9 1.388(6) . ?
C8 C17 1.401(6) . ?
C9 H9 0.9500 . ?
C9 C15 1.367(6) . ?
C10 H10 0.9500 . ?
C10 C20 1.376(6) . ?
C11 C33 1.384(6) . ?
C11 C38 1.403(6) . ?
C12 H12 0.9500 . ?
C12 C46 1.365(6) . ?
C13 H13A 0.9800 . ?
C13 H13B 0.9800 . ?
C13 H13C 0.9800 . ?
C14 H14 0.9500 . ?
C14 C19 1.352(6) . ?
C15 H15 0.9500 . ?
C15 C17 1.388(6) . ?
C16 C22 1.447(6) . ?
C16 C40 1.430(6) . ?
C18 C28 1.436(6) . ?
C18 C48 1.447(6) . ?
C18 C59 1.414(6) . ?
C19 H19 0.9500 . ?
C19 C20 1.405(6) . ?
C20 H20 0.9500 . ?
C21 C49 1.433(5) . ?
C22 C29 1.453(6) . ?
C22 C32 1.410(6) . ?
C23 H23 0.9500 . ?
C23 C24 1.394(5) . ?
C23 C27 1.375(6) . ?
C24 C25 1.389(5) . ?
C25 C36 1.379(6) . ?
C26 H26 0.9500 . ?
C26 C32 1.370(6) . ?
C26 C44 1.386(7) . ?
C27 H27 0.9500 . ?
C27 C30 1.400(6) . ?
C28 C41 1.415(6) . ?
C30 H30 0.9500 . ?
C30 C36 1.377(6) . ?
C31 H31 0.9500 . ?
C31 C34 1.380(6) . ?
C31 C51 1.383(6) . ?
C32 H32 0.9500 . ?
C33 H33 0.9500 . ?
C33 C45 1.387(6) . ?
C34 H34 0.9500 . ?
C34 C43 1.385(6) . ?
C36 H36 0.9500 . ?
C37 H37A 0.9800 . ?
C37 H37B 0.9800 . ?
C37 H37C 0.9800 . ?
C38 C58 1.390(6) . ?
C39 H39 0.9500 . ?
C39 C46 1.388(6) . ?
C39 C49 1.364(6) . ?
C40 H40 0.9500 . ?
C40 C44 1.369(6) . ?
C41 H41 0.9500 . ?
C41 C56 1.372(7) . ?
C42 H42A 0.9800 . ?
C42 H42B 0.9800 . ?
C42 H42C 0.9800 . ?
C43 C55 1.407(6) . ?
C44 H44 0.9500 . ?
C45 H45 0.9500 . ?
C45 C57 1.392(7) . ?
C46 H46 0.9500 . ?
C49 H49 0.9500 . ?
C51 H51 0.9500 . ?
C51 C61 1.367(7) . ?
C52 H52A 0.9800 . ?
C52 H52B 0.9800 . ?
C52 H52C 0.9800 . ?
C55 C61 1.393(6) . ?
C56 H56 0.9500 . ?
C56 C62 1.385(8) . ?
C57 H57 0.9500 . ?
C57 C58 1.375(7) . ?
C58 H58 0.9500 . ?
C59 H59 0.9500 . ?
C59 C62 1.355(7) . ?
C61 H61 0.9500 . ?
C62 H62 0.9500 . ?
O1 C63 1.444(5) . ?
O1 C64 1.430(6) . ?
O1 Li1 1.938(9) . ?
O2 C66 1.417(6) . ?
O2 C68 1.430(6) . ?
O2 Li1 1.914(10) . ?
O3 C54 1.422(5) . ?
O3 C70 1.441(6) . ?
O3 Li1 1.938(9) . ?
O4 C35 1.440(5) . ?
O4 C47 1.451(5) . ?
O4 Li1 1.924(9) . ?
C35 H35A 0.9900 . ?
C35 H35B 0.9900 . ?
C35 C50 1.493(6) . ?
C47 H47A 0.9900 . ?
C47 H47B 0.9900 . ?
C47 C60 1.523(7) . ?
C50 H50A 0.9900 . ?
C50 H50B 0.9900 . ?
C50 C60 1.509(7) . ?
C53 H53A 0.9900 . ?
C53 H53B 0.9900 . ?
C53 C64 1.495(7) . ?
C53 C65 1.502(7) . ?
C54 H54A 0.9900 . ?
C54 H54B 0.9900 . ?
C54 C71 1.491(7) . ?
C60 H60A 0.9900 . ?
C60 H60B 0.9900 . ?
C63 H63A 0.9900 . ?
C63 H63B 0.9900 . ?
C63 C65 1.504(7) . ?
C64 H64A 0.9900 . ?
C64 H64B 0.9900 . ?
C65 H65A 0.9900 . ?
C65 H65B 0.9900 . ?
C66 H66A 0.9900 . ?
C66 H66B 0.9900 . ?
C66 C69 1.472(9) . ?
C67 H67A 0.9900 . ?
C67 H67B 0.9900 . ?
C67 C68 1.497(8) . ?
C67 C69 1.464(8) . ?
C68 H68A 0.9900 . ?
C68 H68B 0.9900 . ?
C69 H69A 0.9900 . ?
C69 H69B 0.9900 . ?
C70 H70A 0.9900 . ?
C70 H70B 0.9900 . ?
C70 C72 1.476(7) . ?
C71 H71A 0.9900 . ?
C71 H71B 0.9900 . ?
C71 C72 1.457(8) . ?
C72 H72A 0.9900 . ?
C72 H72B 0.9900 . ?
C1S C2S 1.349(12) . ?
C1S C6S 1.380(11) . ?
C1S C7S 1.480(12) . ?
C2S H2S 0.9500 . ?
C2S C3S 1.419(12) . ?
C3S H3S 0.9500 . ?
C3S C4S 1.260(10) . ?
C4S H4S 0.9500 . ?
C4S C5S 1.452(12) . ?
C5S H5S 0.9500 . ?
C5S C6S 1.375(11) . ?
C6S H6S 0.9500 . ?
C7S H7SA 0.9800 . ?
C7S H7SB 0.9800 . ?
C7S H7SC 0.9800 . ?
C1T C2T 1.322(14) . ?
C1T C6T 1.430(13) . ?
C1T C7T 1.516(14) . ?
C2T H2T 0.9500 . ?
C2T C3T 1.334(14) . ?
C3T H3T 0.9500 . ?
C3T C4T 1.372(14) . ?
C4T H4T 0.9500 . ?
C4T C5T 1.391(14) . ?
C5T H5T 0.9500 . ?
C5T C6T 1.407(13) . ?
C6T H6T 0.9500 . ?
C7T H7TA 0.9800 . ?
C7T H7TB 0.9800 . ?
C7T H7TC 0.9800 . ?

loop_
_geom_torsion_atom_site_label_1
_geom_torsion_atom_site_label_2
_geom_torsion_atom_site_label_3
_geom_torsion_atom_site_label_4
_geom_torsion
_geom_torsion_site_symmetry_1
_geom_torsion_site_symmetry_2
_geom_torsion_site_symmetry_3
_geom_torsion_site_symmetry_4
_geom_torsion_publ_flag
La1 Si1 N2 C21 -173.4(4) . . . . ?
La1 Si1 N4 C1 -160.1(4) . . . . ?
La1 Si2 N6 C16 -163.6(4) . . . . ?
La1 Si2 N8 C28 -154.7(5) . . . . ?
La1 N1 C6 S1 172.19(15) . . . . ?
La1 N1 C6 C4 -9.5(6) . . . . ?
La1 N1 C24 C23 8.6(5) . . . . ?
La1 N1 C24 C25 -171.7(3) . . . . ?
La1 N2 C21 C4 41.2(6) . . . . ?
La1 N2 C21 C49 -140.0(3) . . . . ?
La1 N3 C3 S2 156.15(17) . . . . ?
La1 N3 C3 C2 -26.5(5) . . . . ?
La1 N3 C11 C33 24.1(5) . . . . ?
La1 N3 C11 C38 -156.1(3) . . . . ?
La1 N4 C1 C2 34.2(6) . . . . ?
La1 N4 C1 C14 -143.4(3) . . . . ?
La1 N5 C8 C5 19.4(5) . . . . ?
La1 N5 C8 C17 -159.0(3) . . . . ?
La1 N5 C29 S3 158.92(18) . . . . ?
La1 N5 C29 C22 -21.1(6) . . . . ?
La1 N6 C16 C22 34.4(6) . . . . ?
La1 N6 C16 C40 -143.5(3) . . . . ?
La1 N7 C43 C34 18.9(6) . . . . ?
La1 N7 C43 C55 -158.2(3) . . . . ?
La1 N7 C48 S4 161.79(17) . . . . ?
La1 N7 C48 C18 -21.0(5) . . . . ?
La1 N8 C28 C18 51.3(5) . . . . ?
La1 N8 C28 C41 -126.8(4) . . . . ?
S1 C25 C36 C30 -179.8(3) . . . . ?
S2 C38 C58 C57 -179.6(4) . . . . ?
S4 C55 C61 C51 178.9(4) . . . . ?
Si1 N2 C21 C4 -147.8(3) . . . . ?
Si1 N2 C21 C49 31.0(5) . . . . ?
Si1 N4 C1 C2 -171.4(3) . . . . ?
Si1 N4 C1 C14 10.9(6) . . . . ?
Si2 N6 C16 C22 -166.7(3) . . . . ?
Si2 N6 C16 C40 15.4(6) . . . . ?
Si2 N8 C28 C18 -157.4(3) . . . . ?
Si2 N8 C28 C41 24.5(7) . . . . ?
N1 C24 C25 S1 -0.8(5) . . . . ?
N1 C24 C25 C36 179.5(4) . . . . ?
N2 Si1 N4 La1 6.81(16) . . . . ?
N2 Si1 N4 C1 -153.3(4) . . . . ?
N2 C21 C49 C39 179.9(4) . . . . ?
N3 C11 C33 C45 -178.6(4) . . . . ?
N3 C11 C38 S2 -2.0(5) . . . . ?
N3 C11 C38 C58 178.2(4) . . . . ?
N4 Si1 N2 La1 -7.01(16) . . . . ?
N4 Si1 N2 C21 179.6(3) . . . . ?
N4 C1 C2 C3 15.1(6) . . . . ?
N4 C1 C2 C10 -169.1(4) . . . . ?
N4 C1 C14 C19 168.8(4) . . . . ?
N5 C8 C17 S3 -3.2(5) . . . . ?
N5 C8 C17 C15 175.8(4) . . . . ?
N6 Si2 N8 La1 -6.53(18) . . . . ?
N6 Si2 N8 C28 -161.2(4) . . . . ?
N6 C16 C22 C29 10.7(6) . . . . ?
N6 C16 C22 C32 -173.2(4) . . . . ?
N6 C16 C40 C44 173.8(5) . . . . ?
N7 C43 C55 S4 -0.7(5) . . . . ?
N7 C43 C55 C61 178.7(4) . . . . ?
N8 Si2 N6 La1 6.14(16) . . . . ?
N8 Si2 N6 C16 -157.4(4) . . . . ?
N8 C28 C41 C56 173.9(5) . . . . ?
C1 C2 C3 S2 160.5(3) . . . . ?
C1 C2 C3 N3 -16.8(6) . . . . ?
C1 C2 C10 C20 -3.2(6) . . . . ?
C1 C14 C19 C20 3.3(7) . . . . ?
C2 C1 C14 C19 -9.1(6) . . . . ?
C2 C10 C20 C19 -3.0(7) . . . . ?
C3 S2 C38 C11 0.9(3) . . . . ?
C3 S2 C38 C58 -179.3(5) . . . . ?
C3 N3 C11 C33 -177.5(4) . . . . ?
C3 N3 C11 C38 2.3(5) . . . . ?
C3 C2 C10 C20 172.7(4) . . . . ?
C4 C12 C46 C39 0.3(7) . . . . ?
C4 C21 C49 C39 -1.2(6) . . . . ?
C5 C7 C9 C15 -2.0(8) . . . . ?
C5 C8 C17 S3 178.4(3) . . . . ?
C5 C8 C17 C15 -2.6(7) . . . . ?
C6 S1 C25 C24 1.0(3) . . . . ?
C6 S1 C25 C36 -179.3(4) . . . . ?
C6 N1 C24 C23 -179.7(4) . . . . ?
C6 N1 C24 C25 0.0(5) . . . . ?
C6 C4 C12 C46 171.5(4) . . . . ?
C6 C4 C21 N2 8.0(6) . . . . ?
C6 C4 C21 C49 -170.9(4) . . . . ?
C7 C5 C8 N5 -176.4(4) . . . . ?
C7 C5 C8 C17 1.8(6) . . . . ?
C7 C9 C15 C17 1.1(8) . . . . ?
C8 N5 C29 S3 -1.7(4) . . . . ?
C8 N5 C29 C22 178.3(4) . . . . ?
C8 C5 C7 C9 0.5(7) . . . . ?
C9 C15 C17 S3 179.9(4) . . . . ?
C9 C15 C17 C8 1.2(7) . . . . ?
C10 C2 C3 S2 -15.4(5) . . . . ?
C10 C2 C3 N3 167.3(4) . . . . ?
C11 N3 C3 S2 -1.5(4) . . . . ?
C11 N3 C3 C2 175.9(4) . . . . ?
C11 C33 C45 C57 0.6(7) . . . . ?
C11 C38 C58 C57 0.3(7) . . . . ?
C12 C4 C6 S1 -15.7(5) . . . . ?
C12 C4 C6 N1 166.0(4) . . . . ?
C12 C4 C21 N2 -178.7(4) . . . . ?
C12 C4 C21 C49 2.4(6) . . . . ?
C13 Si1 N2 La1 -132.06(15) . . . . ?
C13 Si1 N2 C21 54.5(4) . . . . ?
C13 Si1 N4 La1 121.49(18) . . . . ?
C13 Si1 N4 C1 -38.7(4) . . . . ?
C14 C1 C2 C3 -167.0(4) . . . . ?
C14 C1 C2 C10 8.8(6) . . . . ?
C14 C19 C20 C10 3.1(7) . . . . ?
C16 C22 C29 S3 163.3(3) . . . . ?
C16 C22 C29 N5 -16.7(7) . . . . ?
C16 C22 C32 C26 -2.0(7) . . . . ?
C16 C40 C44 C26 0.5(8) . . . . ?
C17 S3 C29 N5 -0.1(3) . . . . ?
C17 S3 C29 C22 179.9(3) . . . . ?
C18 C28 C41 C56 -4.3(7) . . . . ?
C18 C59 C62 C56 0.1(8) . . . . ?
C21 C4 C6 S1 157.7(3) . . . . ?
C21 C4 C6 N1 -20.6(7) . . . . ?
C21 C4 C12 C46 -2.1(7) . . . . ?
C22 C16 C40 C44 -4.3(7) . . . . ?
C23 C24 C25 S1 179.0(3) . . . . ?
C23 C24 C25 C36 -0.8(6) . . . . ?
C23 C27 C30 C36 -0.8(7) . . . . ?
C24 N1 C6 S1 0.8(4) . . . . ?
C24 N1 C6 C4 179.1(4) . . . . ?
C24 C23 C27 C30 -0.1(7) . . . . ?
C24 C25 C36 C30 0.0(7) . . . . ?
C25 S1 C6 N1 -1.0(3) . . . . ?
C25 S1 C6 C4 -179.6(3) . . . . ?
C27 C23 C24 N1 -179.4(4) . . . . ?
C27 C23 C24 C25 0.9(6) . . . . ?
C27 C30 C36 C25 0.8(7) . . . . ?
C28 C18 C48 S4 153.8(3) . . . . ?
C28 C18 C48 N7 -23.3(7) . . . . ?
C28 C18 C59 C62 -3.0(7) . . . . ?
C28 C41 C56 C62 1.5(9) . . . . ?
C29 S3 C17 C8 1.8(3) . . . . ?
C29 S3 C17 C15 -177.0(5) . . . . ?
C29 N5 C8 C5 -178.4(4) . . . . ?
C29 N5 C8 C17 3.2(5) . . . . ?
C29 C22 C32 C26 174.3(4) . . . . ?
C31 C34 C43 N7 -178.5(4) . . . . ?
C31 C34 C43 C55 -1.5(6) . . . . ?
C31 C51 C61 C55 -0.5(7) . . . . ?
C32 C22 C29 S3 -12.9(5) . . . . ?
C32 C22 C29 N5 167.1(4) . . . . ?
C32 C26 C44 C40 2.8(8) . . . . ?
C33 C11 C38 S2 177.9(3) . . . . ?
C33 C11 C38 C58 -2.0(7) . . . . ?
C33 C45 C57 C58 -2.4(8) . . . . ?
C34 C31 C51 C61 0.3(7) . . . . ?
C34 C43 C55 S4 -178.0(3) . . . . ?
C34 C43 C55 C61 1.3(7) . . . . ?
C37 Si1 N2 La1 109.68(18) . . . . ?
C37 Si1 N2 C21 -63.7(4) . . . . ?
C37 Si1 N4 La1 -117.10(17) . . . . ?
C37 Si1 N4 C1 82.8(4) . . . . ?
C38 S2 C3 N3 0.4(3) . . . . ?
C38 S2 C3 C2 -177.3(3) . . . . ?
C38 C11 C33 C45 1.5(6) . . . . ?
C40 C16 C22 C29 -171.2(4) . . . . ?
C40 C16 C22 C32 4.9(6) . . . . ?
C41 C56 C62 C59 0.7(9) . . . . ?
C42 Si2 N6 La1 121.7(2) . . . . ?
C42 Si2 N6 C16 -41.9(4) . . . . ?
C42 Si2 N8 La1 -132.3(2) . . . . ?
C42 Si2 N8 C28 73.1(4) . . . . ?
C43 N7 C48 S4 0.4(4) . . . . ?
C43 N7 C48 C18 177.5(4) . . . . ?
C43 C55 C61 C51 -0.3(7) . . . . ?
C44 C26 C32 C22 -2.0(7) . . . . ?
C45 C57 C58 C38 1.9(8) . . . . ?
C46 C39 C49 C21 -0.6(7) . . . . ?
C48 S4 C55 C43 0.7(3) . . . . ?
C48 S4 C55 C61 -178.6(5) . . . . ?
C48 N7 C43 C34 177.3(4) . . . . ?
C48 N7 C43 C55 0.2(5) . . . . ?
C48 C18 C28 N8 10.1(6) . . . . ?
C48 C18 C28 C41 -171.7(4) . . . . ?
C48 C18 C59 C62 173.7(5) . . . . ?
C49 C39 C46 C12 1.1(7) . . . . ?
C51 C31 C34 C43 0.7(7) . . . . ?
C52 Si2 N6 La1 -118.7(2) . . . . ?
C52 Si2 N6 C16 77.7(4) . . . . ?
C52 Si2 N8 La1 111.5(2) . . . . ?
C52 Si2 N8 C28 -43.2(5) . . . . ?
C55 S4 C48 N7 -0.7(3) . . . . ?
C55 S4 C48 C18 -178.2(3) . . . . ?
C59 C18 C28 N8 -173.3(4) . . . . ?
C59 C18 C28 C41 4.9(6) . . . . ?
C59 C18 C48 S4 -22.8(5) . . . . ?
C59 C18 C48 N7 160.1(4) . . . . ?
O1 C63 C65 C53 18.1(6) . . . . ?
O2 C66 C69 C67 -28.6(8) . . . . ?
O3 C54 C71 C72 31.8(7) . . . . ?
O3 C70 C72 C71 12.2(8) . . . . ?
O4 C35 C50 C60 31.6(5) . . . . ?
O4 C47 C60 C50 29.0(5) . . . . ?
C35 O4 C47 C60 -10.1(5) . . . . ?
C35 C50 C60 C47 -36.6(5) . . . . ?
C47 O4 C35 C50 -13.4(5) . . . . ?
C54 O3 C70 C72 7.8(7) . . . . ?
C54 C71 C72 C70 -26.4(8) . . . . ?
C63 O1 C64 C53 29.1(6) . . . . ?
C64 O1 C63 C65 -29.3(6) . . . . ?
C64 C53 C65 C63 -0.7(6) . . . . ?
C65 C53 C64 O1 -17.1(6) . . . . ?
C66 O2 C68 C67 1.8(7) . . . . ?
C68 O2 C66 C69 16.8(8) . . . . ?
C68 C67 C69 C66 28.9(8) . . . . ?
C69 C67 C68 O2 -19.5(8) . . . . ?
C70 O3 C54 C71 -24.3(6) . . . . ?
Li1 O1 C63 C65 175.3(5) . . . . ?
Li1 O1 C64 C53 -172.2(4) . . . . ?
Li1 O2 C66 C69 -162.2(6) . . . . ?
Li1 O2 C68 C67 -179.1(5) . . . . ?
Li1 O3 C54 C71 156.3(5) . . . . ?
Li1 O3 C70 C72 -172.8(5) . . . . ?
Li1 O4 C35 C50 -174.1(4) . . . . ?
Li1 O4 C47 C60 144.9(5) . . . . ?
C1S C2S C3S C4S 0.3(13) . . . . ?
C2S C1S C6S C5S -12.2(14) . . . . ?
C2S C3S C4S C5S -0.5(14) . . . . ?
C3S C4S C5S C6S -5.7(15) . . . . ?
C4S C5S C6S C1S 12.4(16) . . . . ?
C6S C1S C2S C3S 6.0(12) . . . . ?
C7S C1S C2S C3S 179.5(9) . . . . ?
C7S C1S C6S C5S 174.2(10) . . . . ?
C1T C2T C3T C4T 2.4(15) . . . . ?
C2T C1T C6T C5T 0.2(19) . . . . ?
C2T C3T C4T C5T -5(2) . . . . ?
C3T C4T C5T C6T 5(2) . . . . ?
C4T C5T C6T C1T -3(2) . . . . ?
C6T C1T C2T C3T 0.0(15) . . . . ?
C7T C1T C2T C3T -178.3(11) . . . . ?
C7T C1T C6T C5T 178.5(12) . . . . ?
